data_4323984
loop_
_publ_author_name
'Linfeng Chen'
'F. Albert Cotton'

_publ_section_title
;
 Synthesis, Structure, and Reactivity of [Zr6Cl18H5]2-, the First
 Paramagnetic Species of Its Class
;
_journal_name_full 'Inorganic Chemistry'
_journal_page_first 7364
_journal_page_last 7369
_journal_paper_doi 10.1021/ic960454q
_journal_volume 35
_journal_year 1996
_chemical_compound_source
;
reaction of [Ph4P]4[Zr6Cl18H5] with TiCl4
;
_chemical_formula_analytical 'not measured'
_chemical_formula_moiety '2(C24 H20 P 1+),H6 Cl18 Zr6 2-'
_chemical_formula_structural '[(C6 H5)4 P]3 [Zr6 Cl18 H6]'
_chemical_formula_sum 'C48 H46 Cl18 P2 Zr6'
_chemical_formula_weight 1870.21
_chemical_name_systematic
; 
 bis(tetraphenylphosphonium) dodecakis-/m-chloro-hexachloro-
 hexahydrido-hexa-zirconium 
;
_space_group_IT_number 148
_symmetry_cell_setting rhombohedral
_symmetry_space_group_name_Hall '-R 3'
_symmetry_space_group_name_H-M 'R -3 :H'
_atom_sites_solution_hydrogens 'difmap for cluster hydrogen,geom for other'
_atom_sites_solution_primary direct
_atom_sites_solution_secondary difmap
_audit_creation_method SHELXL
_cell_angle_alpha 90.00
_cell_angle_beta 90.00
_cell_angle_gamma 120.00
_cell_formula_units_Z 12
_cell_length_a 28.546(3)
_cell_length_b 28.546(3)
_cell_length_c 27.679(2)
_cell_measurement_reflns_used 25
_cell_measurement_temperature 293(2)
_cell_measurement_theta_max 30
_cell_measurement_theta_min 20
_cell_volume 19533(3)
_computing_cell_refinement 'Enraf-Nonius CAD4 version 5.0'
_computing_data_collection 'Enraf-Nonius CAD4 version 5.0'
_computing_data_reduction 'Enraf-Nonius CAD4 SDP'
_computing_molecular_graphics ORTEP
_computing_structure_refinement 'SHELXL-93 (Sheldrick, 1993)'
_computing_structure_solution 'SHELXS-86 (Sheldrick, 1990)'
_diffrn_ambient_temperature 293(2)
_diffrn_measurement_device 'Enraf-Nonius CAD-4'
_diffrn_measurement_method 'omega - theta'
_diffrn_radiation_monochromator graphite
_diffrn_radiation_source 'fine-focus sealed tube'
_diffrn_radiation_type 'Mo Ka'
_diffrn_radiation_wavelength 0.70930
_diffrn_reflns_av_R_equivalents 0.0556
_diffrn_reflns_av_sigmaI/netI 0.1399
_diffrn_reflns_limit_h_max 24
_diffrn_reflns_limit_h_min 0
_diffrn_reflns_limit_k_max 23
_diffrn_reflns_limit_k_min -1
_diffrn_reflns_limit_l_max 26
_diffrn_reflns_limit_l_min -26
_diffrn_reflns_number 4699
_diffrn_reflns_theta_max 19.93
_diffrn_reflns_theta_min 2.20
_diffrn_standards_decay_% 6.6
_diffrn_standards_interval_count 300
_diffrn_standards_number 3
_exptl_absorpt_coefficient_mu 1.744
_exptl_absorpt_correction_T_max 1.0903
_exptl_absorpt_correction_T_min 0.9344
_exptl_absorpt_correction_type 'empirical via psi scans'
_exptl_crystal_colour 'dark blue'
_exptl_crystal_density_diffrn 1.906
_exptl_crystal_density_meas ?
_exptl_crystal_description rhomboidal
_exptl_crystal_F_000 10920
_exptl_crystal_size_max 0.25
_exptl_crystal_size_mid 0.11
_exptl_crystal_size_min 0.11
_refine_diff_density_max 0.659
_refine_diff_density_min -0.446
_refine_diff_density_rms 0.103
_refine_ls_extinction_method none
_refine_ls_goodness_of_fit_all 1.032
_refine_ls_goodness_of_fit_obs 1.178
_refine_ls_hydrogen_treatment refall
_refine_ls_matrix_type full
_refine_ls_number_parameters 472
_refine_ls_number_reflns 4028
_refine_ls_number_restraints 0
_refine_ls_restrained_S_all 1.032
_refine_ls_restrained_S_obs 1.178
_refine_ls_R_factor_all 0.1568
_refine_ls_R_factor_obs 0.0496
_refine_ls_shift/esd_max -0.012
_refine_ls_shift/esd_mean 0.000
_refine_ls_structure_factor_coef Fsqd
_refine_ls_weighting_details 'w=1/[\s^2^(Fo^2^)+(0.0400P)^2^+0.0000P] where P=(Fo^2^+2Fc^2^)/3'
_refine_ls_weighting_scheme calc
_refine_ls_wR_factor_all 0.1211
_refine_ls_wR_factor_obs 0.0938
_reflns_number_observed 2104
_reflns_number_total 4028
_reflns_observed_criterion >2sigma(I)
_cod_data_source_file ic960454q_2.cif
_cod_data_source_block '[Ph4P]2[Zr6Cl18H5](2a)'
_cod_depositor_comments
;
The following automatic conversions were performed:

'_exptl_crystal_density_meas' value 'not measured' was changed to '?'
- the value is perceived as not measured.

Automatic conversion script
Id: cif_fix_values 3008 2015-01-20 13:52:24Z robertas 

The following automatic conversions were performed:

'_refine_ls_weighting_scheme' value 'calc
w=1/[\s^2^(Fo^2^)+(0.0400P)^2^+0.0000P] where P=(Fo^2^+2Fc^2^)/3' was
changed to 'calc'. New tag '_refine_ls_weighting_details' was
created. The value of the new tag was set to
'w=1/[\s^2^(Fo^2^)+(0.0400P)^2^+0.0000P] where P=(Fo^2^+2Fc^2^)/3'.

Automatic conversion script
Id: cif_fix_values 3143 2015-03-26 13:38:13Z robertas 
;
_cod_original_sg_symbol_H-M 'R -3'
_cod_database_code 4323984

loop_
_symmetry_equiv_pos_as_xyz
'x, y, z'
'-y, x-y, z'
'-x+y, -x, z'
'x+2/3, y+1/3, z+1/3'
'-y+2/3, x-y+1/3, z+1/3'
'-x+y+2/3, -x+1/3, z+1/3'
'x+1/3, y+2/3, z+2/3'
'-y+1/3, x-y+2/3, z+2/3'
'-x+y+1/3, -x+2/3, z+2/3'
'-x, -y, -z'
'y, -x+y, -z'
'x-y, x, -z'
'-x+2/3, -y+1/3, -z+1/3'
'y+2/3, -x+y+1/3, -z+1/3'
'x-y+2/3, x+1/3, -z+1/3'
'-x+1/3, -y+2/3, -z+2/3'
'y+1/3, -x+y+2/3, -z+2/3'
'x-y+1/3, x+2/3, -z+2/3'

loop_
_atom_site_aniso_label
_atom_site_aniso_U_11
_atom_site_aniso_U_22
_atom_site_aniso_U_33
_atom_site_aniso_U_23
_atom_site_aniso_U_13
_atom_site_aniso_U_12
Zr1 0.0624(11) 0.0532(11) 0.0472(10) -0.0055(8) -0.0119(9) 0.0321(9)
Zr2 0.0554(11) 0.0592(11) 0.0406(10) -0.0056(8) -0.0053(8) 0.0305(10)
Zr3 0.0577(12) 0.0607(11) 0.0451(10) 0.0056(9) 0.0004(9) 0.0201(9)
Cl1 0.080(3) 0.083(3) 0.051(3) -0.008(2) -0.022(2) 0.048(3)
Cl2 0.072(3) 0.105(4) 0.040(3) -0.003(2) 0.004(2) 0.032(3)
Cl3 0.081(3) 0.071(3) 0.084(3) -0.029(3) -0.031(3) 0.049(3)
Cl4 0.092(4) 0.072(3) 0.093(4) 0.042(3) 0.005(3) 0.034(3)
Cl5 0.062(3) 0.056(3) 0.072(3) -0.013(2) -0.012(2) 0.015(2)
Cl6 0.076(3) 0.088(3) 0.058(3) -0.032(2) -0.021(2) 0.043(3)
Cl7 0.059(3) 0.096(4) 0.070(3) -0.006(3) 0.004(2) 0.043(3)
Cl8 0.094(4) 0.073(3) 0.108(4) -0.013(3) -0.035(3) 0.054(3)
Cl9 0.092(4) 0.114(4) 0.104(4) 0.022(4) 0.034(3) -0.008(3)
Zr11 0.0736(13) 0.0829(13) 0.0520(11) 0.0000(10) -0.0053(10) 0.0464(11)
Cl11 0.073(3) 0.089(3) 0.057(3) -0.008(3) -0.008(2) 0.031(3)
Cl12 0.144(5) 0.108(4) 0.075(3) 0.000(3) -0.003(3) 0.095(4)
Cl13 0.128(5) 0.176(6) 0.085(4) -0.008(4) -0.032(3) 0.110(4)
P1 0.053(3) 0.058(3) 0.042(3) 0.001(2) 0.000(2) 0.029(2)
C111 0.036(10) 0.066(12) 0.035(10) -0.010(9) -0.010(8) 0.016(9)
C112 0.096(15) 0.081(15) 0.045(11) 0.001(10) -0.003(10) 0.059(13)
C113 0.075(15) 0.085(15) 0.098(17) -0.014(13) -0.016(12) 0.057(13)
C114 0.056(14) 0.165(24) 0.088(17) -0.064(16) -0.030(13) 0.080(16)
C115 0.067(14) 0.127(19) 0.048(12) -0.029(12) 0.001(10) 0.058(13)
C116 0.055(11) 0.047(11) 0.048(11) -0.003(9) -0.005(9) 0.017(10)
C121 0.051(12) 0.045(10) 0.036(10) -0.001(9) 0.003(10) 0.011(10)
C122 0.056(13) 0.089(14) 0.042(12) -0.014(10) -0.009(10) 0.031(11)
C123 0.072(16) 0.145(19) 0.049(14) 0.006(12) 0.022(11) 0.052(15)
C124 0.086(16) 0.092(16) 0.050(13) -0.029(12) -0.021(14) 0.048(14)
C125 0.065(15) 0.072(14) 0.077(17) -0.005(12) -0.005(14) 0.020(12)
C126 0.063(15) 0.065(13) 0.047(13) 0.009(10) 0.009(10) 0.022(11)
C131 0.055(12) 0.046(11) 0.045(11) 0.003(9) 0.002(9) 0.027(10)
C132 0.059(14) 0.081(14) 0.071(13) 0.011(11) -0.003(12) 0.031(13)
C133 0.056(17) 0.113(19) 0.081(16) 0.013(13) 0.007(12) 0.034(15)
C134 0.041(14) 0.095(19) 0.108(19) 0.039(15) 0.007(14) 0.012(14)
C135 0.094(16) 0.036(12) 0.063(13) 0.001(9) -0.019(13) 0.010(13)
C136 0.056(14) 0.050(12) 0.068(13) -0.005(10) -0.001(10) 0.026(11)
C141 0.045(12) 0.067(14) 0.056(12) -0.010(11) -0.014(10) 0.018(11)
C142 0.151(20) 0.042(13) 0.060(13) -0.014(11) -0.031(14) 0.028(13)
C143 0.106(18) 0.083(17) 0.081(15) -0.028(14) -0.039(14) 0.042(15)
C144 0.097(17) 0.077(17) 0.079(15) 0.042(13) 0.031(13) 0.055(16)
C145 0.083(17) 0.060(15) 0.242(30) 0.036(17) 0.054(19) 0.038(13)
C146 0.088(18) 0.085(17) 0.196(24) 0.004(18) -0.063(17) 0.045(15)
P2 0.061(3) 0.061(3) 0.045(5) 0.000 0.000 0.030(2)
C211 0.066(13) 0.066(13) 0.064(23) 0.000 0.000 0.033(7)
C212 0.103(26) 0.186(35) 0.039(18) 0.004(21) -0.007(17) 0.035(28)
C213 0.185(43) 0.068(23) 0.082(26) 0.009(19) -0.024(25) -0.020(26)
C214 0.183(32) 0.183(32) 0.050(29) 0.000 0.000 0.092(16)
C221 0.035(11) 0.059(12) 0.063(12) 0.003(10) 0.023(10) 0.024(10)
C222 0.082(16) 0.143(19) 0.069(14) -0.057(13) -0.052(13) 0.050(16)
C223 0.098(21) 0.127(21) 0.129(21) -0.043(16) -0.010(16) 0.066(18)
C224 0.069(16) 0.089(18) 0.091(17) 0.010(14) -0.009(14) 0.026(14)
C225 0.078(16) 0.063(13) 0.075(14) -0.013(11) -0.012(13) 0.022(14)
C226 0.070(15) 0.058(13) 0.069(12) -0.014(11) 0.003(11) 0.033(11)

loop_
_atom_site_label
_atom_site_type_symbol
_atom_site_fract_x
_atom_site_fract_y
_atom_site_fract_z
_atom_site_U_iso_or_equiv
_atom_site_thermal_displace_type
_atom_site_occupancy
_atom_site_calc_flag
_atom_site_refinement_flags
_atom_site_disorder_group
Zr1 Zr 0.37813(6) 0.11563(6) 0.68919(5) 0.0529(5) Uani 1 d . .
Zr2 Zr 0.29547(6) 0.10981(6) 0.59501(5) 0.0509(5) Uani 1 d . .
Zr3 Zr 0.25376(6) 0.10422(6) 0.71306(6) 0.0587(5) Uani 1 d . .
H1 H 0.3523(60) 0.1381(62) 0.6235(56) 0.064(53) Uiso 0.625 d P .
H2 H 0.3719(51) 0.1762(54) 0.6546(46) 0.032(41) Uiso 0.625 d P .
H3 H 0.3156(43) 0.1220(42) 0.6668(38) 0.005(32) Uiso 0.625 d P .
H4 H 0.3337(60) 0.1522(57) 0.7078(53) 0.052(47) Uiso 0.625 d P .
Cl1 Cl 0.4191(2) 0.1724(2) 0.76578(13) 0.0682(13) Uani 1 d . .
Cl2 Cl 0.3788(2) 0.1707(2) 0.54445(13) 0.0775(14) Uani 1 d . .
Cl3 Cl 0.3404(2) 0.0537(2) 0.61556(15) 0.0737(13) Uani 1 d . .
Cl4 Cl 0.2961(2) 0.0482(2) 0.7376(2) 0.089(2) Uani 1 d . .
Cl5 Cl 0.2096(2) 0.0418(2) 0.64048(14) 0.0697(13) Uani 1 d . .
Cl6 Cl 0.2585(2) 0.0538(2) 0.52323(14) 0.0731(13) Uani 1 d . .
Cl7 Cl 0.4640(2) 0.1801(2) 0.64375(15) 0.0729(13) Uani 1 d . .
Cl8 Cl 0.4228(2) 0.0650(2) 0.7102(2) 0.086(2) Uani 1 d . .
Cl9 Cl 0.1768(2) 0.0437(2) 0.7617(2) 0.130(2) Uani 1 d . .
Zr11 Zr 0.27386(7) -0.31490(7) 0.61625(6) 0.0662(5) Uani 1 d . .
H11 H 0.3333 -0.3333 0.6196(78) 0.030 Uiso 0.625 d SP .
H12 H 0.3470(69) -0.2897(49) 0.6497(41) 0.052(51) Uiso 0.625 d P .
Cl11 Cl 0.2549(2) -0.3928(2) 0.55953(14) 0.0771(14) Uani 1 d . .
Cl12 Cl 0.2898(2) -0.2337(2) 0.6670(2) 0.095(2) Uani 1 d . .
Cl13 Cl 0.2159(2) -0.2963(2) 0.5653(2) 0.115(2) Uani 1 d . .
P1 P 0.5125(2) 0.0021(2) 0.61195(14) 0.0505(12) Uani 1 d . .
C111 C 0.5577(5) -0.0143(7) 0.5815(5) 0.050(4) Uani 1 d . .
C112 C 0.5624(7) -0.0577(7) 0.5977(6) 0.068(5) Uani 1 d . .
H112 H 0.5429(7) -0.0778(7) 0.6244(6) 0.081 Uiso 1 calc R .
C113 C 0.5956(8) -0.0702(7) 0.5740(8) 0.078(6) Uani 1 d . .
H113 H 0.5982(8) -0.0996(7) 0.5847(8) 0.094 Uiso 1 calc R .
C114 C 0.6266(8) -0.0414(10) 0.5342(8) 0.092(7) Uani 1 d . .
H114 H 0.6495(8) -0.0510(10) 0.5187(8) 0.110 Uiso 1 calc R .
C115 C 0.6217(7) 0.0010(8) 0.5190(6) 0.076(6) Uani 1 d . .
H115 H 0.6414(7) 0.0206(8) 0.4922(6) 0.092 Uiso 1 calc R .
C116 C 0.5881(6) 0.0163(6) 0.5423(6) 0.054(4) Uani 1 d . .
H116 H 0.5860(6) 0.0462(6) 0.5318(6) 0.065 Uiso 1 calc R .
C121 C 0.5243(7) 0.0019(6) 0.6759(5) 0.050(4) Uani 1 d . .
C122 C 0.4843(6) -0.0312(6) 0.7062(6) 0.065(5) Uani 1 d . .
H122 H 0.4501(6) -0.0556(6) 0.6945(6) 0.078 Uiso 1 calc R .
C123 C 0.4958(8) -0.0278(8) 0.7558(7) 0.090(6) Uani 1 d . .
H123 H 0.4684(8) -0.0483(8) 0.7778(7) 0.108 Uiso 1 calc R .
C124 C 0.5471(9) 0.0055(8) 0.7715(6) 0.074(5) Uani 1 d . .
H124 H 0.5548(9) 0.0071(8) 0.8043(6) 0.089 Uiso 1 calc R .
C125 C 0.5857(8) 0.0353(7) 0.7413(8) 0.078(6) Uani 1 d . .
H125 H 0.6204(8) 0.0580(7) 0.7530(8) 0.094 Uiso 1 calc R .
C126 C 0.5762(7) 0.0339(6) 0.6934(7) 0.063(5) Uani 1 d . .
H126 H 0.6044(7) 0.0544(6) 0.6722(7) 0.075 Uiso 1 calc R .
C131 C 0.4459(6) -0.0462(6) 0.5975(5) 0.048(4) Uani 1 d . .
C132 C 0.4027(8) -0.0439(7) 0.6160(6) 0.072(5) Uani 1 d . .
H132 H 0.4092(8) -0.0162(7) 0.6374(6) 0.087 Uiso 1 calc R .
C133 C 0.3498(8) -0.0809(10) 0.6042(7) 0.087(6) Uani 1 d . .
H133 H 0.3214(8) -0.0787(10) 0.6182(7) 0.104 Uiso 1 calc R .
C134 C 0.3400(8) -0.1204(9) 0.5721(9) 0.091(7) Uani 1 d . .
H134 H 0.3044(8) -0.1457(9) 0.5645(9) 0.109 Uiso 1 calc R .
C135 C 0.3815(9) -0.1242(6) 0.5500(6) 0.074(5) Uani 1 d . .
H135 H 0.3747(9) -0.1500(6) 0.5264(6) 0.089 Uiso 1 calc R .
C136 C 0.4336(7) -0.0879(7) 0.5649(6) 0.059(5) Uani 1 d . .
H136 H 0.4619(7) -0.0915(7) 0.5524(6) 0.070 Uiso 1 calc R .
C141 C 0.5238(7) 0.0661(7) 0.5929(6) 0.060(5) Uani 1 d . .
C142 C 0.4891(8) 0.0675(7) 0.5594(6) 0.093(7) Uani 1 d . .
H142 H 0.4598(8) 0.0355(7) 0.5482(6) 0.112 Uiso 1 calc R .
C143 C 0.4978(9) 0.1176(10) 0.5420(6) 0.093(7) Uani 1 d . .
H143 H 0.4734(9) 0.1190(10) 0.5206(6) 0.111 Uiso 1 calc R .
C144 C 0.5400(9) 0.1615(8) 0.5560(7) 0.079(6) Uani 1 d . .
H144 H 0.5469(9) 0.1941(8) 0.5423(7) 0.095 Uiso 1 calc R .
C145 C 0.0794(9) -0.0918(8) 0.7432(10) 0.128(9) Uani 1 d . .
H145 H 0.0761(9) -0.0628(8) 0.7320(10) 0.153 Uiso 1 calc R .
C146 C 0.5651(8) 0.1127(10) 0.6072(8) 0.122(8) Uani 1 d . .
H146 H 0.5888(8) 0.1121(10) 0.6299(8) 0.146 Uiso 1 calc R .
P2 P 0.0000 0.0000 0.3888(2) 0.055(2) Uani 1 d S .
C211 C 0.0000 0.0000 0.3239(11) 0.066(8) Uani 1 d S .
C212 C -0.0484(11) -0.0247(15) 0.3004(9) 0.126(12) Uani 0.67 d P .
C213 C -0.0492(14) -0.0273(12) 0.2473(11) 0.149(17) Uani 0.67 d P .
C214 C 0.0000 0.0000 0.2252(14) 0.139(18) Uani 1 d S .
C221 C 0.0668(6) 0.0378(7) 0.4107(6) 0.052(4) Uani 1 d . .
C222 C 0.1051(9) 0.0267(8) 0.3953(6) 0.101(7) Uani 1 d . .
H222 H 0.0959(9) 0.0006(8) 0.3715(6) 0.121 Uiso 1 calc R .
C223 C 0.1569(10) 0.0521(10) 0.4129(8) 0.114(8) Uani 1 d . .
H223 H 0.1814(10) 0.0419(10) 0.4023(8) 0.136 Uiso 1 calc R .
C224 C 0.1717(8) 0.0908(9) 0.4448(8) 0.089(6) Uani 1 d . .
H224 H 0.2069(8) 0.1082(9) 0.4566(8) 0.107 Uiso 1 calc R .
C225 C 0.1363(9) 0.1059(7) 0.4609(6) 0.078(6) Uani 1 d . .
H225 H 0.1469(9) 0.1335(7) 0.4835(6) 0.093 Uiso 1 calc R .
C226 C 0.0836(8) 0.0790(7) 0.4428(6) 0.066(5) Uani 1 d . .
H226 H 0.0594(8) 0.0897(7) 0.4531(6) 0.079 Uiso 1 calc R .

loop_
_atom_type_symbol
_atom_type_description
_atom_type_scat_dispersion_real
_atom_type_scat_dispersion_imag
_atom_type_scat_source
C C 0.0033 0.0016 'International Tables Vol C Tables 4.2.6.8 and 6.1.1.4'
H H 0.0000 0.0000 'International Tables Vol C Tables 4.2.6.8 and 6.1.1.4'
Zr Zr -2.9673 0.5597 'International Tables Vol C Tables 4.2.6.8 and 6.1.1.4'
Cl Cl 0.1484 0.1585 'International Tables Vol C Tables 4.2.6.8 and 6.1.1.4'
P P 0.1023 0.0942 'International Tables Vol C Tables 4.2.6.8 and 6.1.1.4'
H H 0.0000 0.0000 'International Tables Vol C Tables 4.2.6.8 and 6.1.1.4'

loop_
_geom_angle_atom_site_label_1
_geom_angle_atom_site_label_2
_geom_angle_atom_site_label_3
_geom_angle
_geom_angle_site_symmetry_1
_geom_angle_site_symmetry_3
_geom_angle_publ_flag
H3 Zr1 H2 47.1(41) . . ?
H3 Zr1 H4 39.2(44) . . ?
H2 Zr1 H4 50.3(47) . . ?
H3 Zr1 H1 42.1(43) . . ?
H2 Zr1 H1 35.0(44) . . ?
H4 Zr1 H1 71.1(53) . . ?
H3 Zr1 Cl8 153.5(30) . . ?
H2 Zr1 Cl8 154.4(35) . . ?
H4 Zr1 Cl8 151.3(40) . . ?
H1 Zr1 Cl8 137.1(40) . . ?
H3 Zr1 Cl7 111.5(30) . . ?
H2 Zr1 Cl7 67.6(35) . . ?
H4 Zr1 Cl7 111.7(39) . . ?
H1 Zr1 Cl7 73.7(39) . . ?
Cl8 Zr1 Cl7 86.9(2) . . ?
H3 Zr1 Cl4 72.7(30) . . ?
H2 Zr1 Cl4 116.5(35) . . ?
H4 Zr1 Cl4 71.7(39) . . ?
H1 Zr1 Cl4 110.1(39) . . ?
Cl8 Zr1 Cl4 89.0(2) . . ?
Cl7 Zr1 Cl4 175.78(15) . . ?
H3 Zr1 Cl3 74.2(32) . . ?
H2 Zr1 Cl3 91.6(38) . . ?
H4 Zr1 Cl3 113.3(43) . . ?
H1 Zr1 Cl3 56.7(42) . . ?
Cl8 Zr1 Cl3 86.78(14) . . ?
Cl7 Zr1 Cl3 91.57(15) . . ?
Cl4 Zr1 Cl3 89.2(2) . . ?
H3 Zr1 Cl1 110.3(32) . . ?
H2 Zr1 Cl1 93.2(38) . . ?
H4 Zr1 Cl1 71.2(43) . . ?
H1 Zr1 Cl1 128.2(42) . . ?
Cl8 Zr1 Cl1 88.22(14) . . ?
Cl7 Zr1 Cl1 88.88(14) . . ?
Cl4 Zr1 Cl1 90.0(2) . . ?
Cl3 Zr1 Cl1 174.95(14) . . ?
H3 Zr1 Zr3 65.8(30) . 13_556 ?
H2 Zr1 Zr3 20.0(35) . 13_556 ?
H4 Zr1 Zr3 68.0(38) . 13_556 ?
H1 Zr1 Zr3 40.7(42) . 13_556 ?
Cl8 Zr1 Zr3 134.52(13) . 13_556 ?
Cl7 Zr1 Zr3 47.65(10) . 13_556 ?
Cl4 Zr1 Zr3 136.48(12) . 13_556 ?
Cl3 Zr1 Zr3 91.92(11) . 13_556 ?
Cl1 Zr1 Zr3 92.10(10) . 13_556 ?
H3 Zr1 Zr2 65.6(31) . 13_556 ?
H2 Zr1 Zr2 50.8(38) . 13_556 ?
H4 Zr1 Zr2 29.7(42) . 13_556 ?
H1 Zr1 Zr2 83.5(41) . 13_556 ?
Cl8 Zr1 Zr2 135.75(12) . 13_556 ?
Cl7 Zr1 Zr2 90.75(11) . 13_556 ?
Cl4 Zr1 Zr2 91.49(12) . 13_556 ?
Cl3 Zr1 Zr2 137.47(11) . 13_556 ?
Cl1 Zr1 Zr2 47.53(9) . 13_556 ?
Zr3 Zr1 Zr2 59.93(4) 13_556 13_556 y
H3 Zr1 Zr2 31.3(31) . . ?
H2 Zr1 Zr2 49.3(37) . . ?
H4 Zr1 Zr2 68.7(42) . . ?
H1 Zr1 Zr2 20.3(41) . . ?
Cl8 Zr1 Zr2 134.41(12) . . ?
Cl7 Zr1 Zr2 92.88(10) . . ?
Cl4 Zr1 Zr2 90.71(11) . . ?
Cl3 Zr1 Zr2 47.63(10) . . ?
Cl1 Zr1 Zr2 137.37(11) . . ?
Zr3 Zr1 Zr2 59.90(4) 13_556 . y
Zr2 Zr1 Zr2 89.84(5) 13_556 . y
H1 Zr2 H4 51.5(62) . 13_556 ?
H1 Zr2 H3 46.7(56) . . ?
H4 Zr2 H3 56.2(47) 13_556 . ?
H1 Zr2 Cl6 136.5(54) . . ?
H4 Zr2 Cl6 150.2(41) 13_556 . ?
H3 Zr2 Cl6 153.5(29) . . ?
H1 Zr2 Cl2 64.2(53) . . ?
H4 Zr2 Cl2 71.8(41) 13_556 . ?
H3 Zr2 Cl2 109.2(29) . . ?
Cl6 Zr2 Cl2 87.18(14) . . ?
H1 Zr2 Cl1 123.4(53) . 13_556 ?
H4 Zr2 Cl1 72.9(42) 13_556 13_556 ?
H3 Zr2 Cl1 112.0(31) . 13_556 ?
Cl6 Zr2 Cl1 87.31(14) . 13_556 ?
Cl2 Zr2 Cl1 91.75(15) . 13_556 ?
H1 Zr2 Cl3 60.8(53) . . ?
H4 Zr2 Cl3 111.7(42) 13_556 . ?
H3 Zr2 Cl3 72.9(31) . . ?
Cl6 Zr2 Cl3 87.60(14) . . ?
Cl2 Zr2 Cl3 87.7(2) . . ?
Cl1 Zr2 Cl3 174.90(13) 13_556 . ?
H1 Zr2 Cl5 118.7(53) . . ?
H4 Zr2 Cl5 113.2(41) 13_556 . ?
H3 Zr2 Cl5 74.6(29) . . ?
Cl6 Zr2 Cl5 88.07(14) . . ?
Cl2 Zr2 Cl5 174.93(14) . . ?
Cl1 Zr2 Cl5 89.77(14) 13_556 . ?
Cl3 Zr2 Cl5 90.32(14) . . ?
H1 Zr2 Zr3 33.8(53) . 13_556 ?
H4 Zr2 Zr3 29.4(42) 13_556 13_556 ?
H3 Zr2 Zr3 65.5(29) . 13_556 ?
Cl6 Zr2 Zr3 134.56(12) . 13_556 ?
Cl2 Zr2 Zr3 47.42(10) . 13_556 ?
Cl1 Zr2 Zr3 91.72(11) 13_556 13_556 ?
Cl3 Zr2 Zr3 91.67(10) . 13_556 ?
Cl5 Zr2 Zr3 137.37(10) . 13_556 ?
H1 Zr2 Zr3 78.3(54) . . ?
H4 Zr2 Zr3 68.7(41) 13_556 . ?
H3 Zr2 Zr3 32.0(30) . . ?
Cl6 Zr2 Zr3 135.64(12) . . ?
Cl2 Zr2 Zr3 137.14(11) . . ?
Cl1 Zr2 Zr3 92.09(10) 13_556 . ?
Cl3 Zr2 Zr3 91.73(10) . . ?
Cl5 Zr2 Zr3 47.58(9) . . ?
Zr3 Zr2 Zr3 89.80(5) 13_556 . y
H1 Zr2 Zr1 81.6(54) . 13_556 ?
H4 Zr2 Zr1 31.7(42) 13_556 13_556 ?
H3 Zr2 Zr1 66.7(30) . 13_556 ?
Cl6 Zr2 Zr1 134.92(12) . 13_556 ?
Cl2 Zr2 Zr1 93.28(11) . 13_556 ?
Cl1 Zr2 Zr1 47.61(9) 13_556 13_556 ?
Cl3 Zr2 Zr1 137.48(10) . 13_556 ?
Cl5 Zr2 Zr1 91.31(10) . 13_556 ?
Zr3 Zr2 Zr1 60.12(5) 13_556 13_556 y
Zr3 Zr2 Zr1 59.86(4) . 13_556 y
H1 Zr2 Zr1 27.9(53) . . ?
H4 Zr2 Zr1 67.7(42) 13_556 . ?
H3 Zr2 Zr1 30.2(31) . . ?
Cl6 Zr2 Zr1 134.92(11) . . ?
Cl2 Zr2 Zr1 89.95(10) . . ?
Cl1 Zr2 Zr1 137.76(10) 13_556 . ?
Cl3 Zr2 Zr1 47.33(9) . . ?
Cl5 Zr2 Zr1 92.17(10) . . ?
Zr3 Zr2 Zr1 59.86(4) 13_556 . y
Zr3 Zr2 Zr1 60.11(4) . . y
Zr1 Zr2 Zr1 90.16(5) 13_556 . y
H2 Zr3 H4 45.1(50) 13_556 . ?
H2 Zr3 H3 44.5(47) 13_556 . ?
H4 Zr3 H3 39.5(43) . . ?
H2 Zr3 H1 33.0(53) 13_556 13_556 ?
H4 Zr3 H1 42.5(47) . 13_556 ?
H3 Zr3 H1 67.8(48) . 13_556 ?
H2 Zr3 Cl9 160.1(46) 13_556 . ?
H4 Zr3 Cl9 148.4(42) . . ?
H3 Zr3 Cl9 153.8(30) . . ?
H1 Zr3 Cl9 137.2(38) 13_556 . ?
H2 Zr3 Cl4 112.6(45) 13_556 . ?
H4 Zr3 Cl4 73.1(40) . . ?
H3 Zr3 Cl4 72.3(30) . . ?
H1 Zr3 Cl4 113.5(36) 13_556 . ?
Cl9 Zr3 Cl4 87.1(2) . . ?
H2 Zr3 Cl2 90.6(47) 13_556 13_556 ?
H4 Zr3 Cl2 71.3(42) . 13_556 ?
H3 Zr3 Cl2 110.8(30) . 13_556 ?
H1 Zr3 Cl2 57.8(39) 13_556 13_556 ?
Cl9 Zr3 Cl2 85.6(2) . 13_556 ?
Cl4 Zr3 Cl2 92.6(2) . 13_556 ?
H2 Zr3 Cl7 72.2(45) 13_556 13_556 ?
H4 Zr3 Cl7 112.0(40) . 13_556 ?
H3 Zr3 Cl7 111.5(30) . 13_556 ?
H1 Zr3 Cl7 71.6(36) 13_556 13_556 ?
Cl9 Zr3 Cl7 88.2(2) . 13_556 ?
Cl4 Zr3 Cl7 174.82(15) . 13_556 ?
Cl2 Zr3 Cl7 89.28(15) 13_556 13_556 ?
H2 Zr3 Cl5 93.6(47) 13_556 . ?
H4 Zr3 Cl5 114.7(42) . . ?
H3 Zr3 Cl5 75.1(30) . . ?
H1 Zr3 Cl5 126.0(39) 13_556 . ?
Cl9 Zr3 Cl5 89.0(2) . . ?
Cl4 Zr3 Cl5 89.72(15) . . ?
Cl2 Zr3 Cl5 174.05(15) 13_556 . ?
Cl7 Zr3 Cl5 87.97(14) 13_556 . ?
H2 Zr3 Zr1 24.9(45) 13_556 13_556 ?
H4 Zr3 Zr1 67.7(40) . 13_556 ?
H3 Zr3 Zr1 67.1(30) . 13_556 ?
H1 Zr3 Zr1 38.2(38) 13_556 13_556 ?
Cl9 Zr3 Zr1 135.4(2) . 13_556 ?
Cl4 Zr3 Zr1 137.49(12) . 13_556 ?
Cl2 Zr3 Zr1 90.24(11) 13_556 13_556 ?
Cl7 Zr3 Zr1 47.28(10) 13_556 13_556 ?
Cl5 Zr3 Zr1 91.77(10) . 13_556 ?
H2 Zr3 Zr2 47.7(46) 13_556 13_556 ?
H4 Zr3 Zr2 28.8(41) . 13_556 ?
H3 Zr3 Zr2 65.6(30) . 13_556 ?
H1 Zr3 Zr2 23.0(37) 13_556 13_556 ?
Cl9 Zr3 Zr2 132.94(15) . 13_556 ?
Cl4 Zr3 Zr2 91.95(11) . 13_556 ?
Cl2 Zr3 Zr2 47.40(10) 13_556 13_556 ?
Cl7 Zr3 Zr2 92.88(11) 13_556 13_556 ?
Cl5 Zr3 Zr2 138.03(11) . 13_556 ?
Zr1 Zr3 Zr2 60.24(4) 13_556 13_556 y
H2 Zr3 Zr2 49.5(48) 13_556 . ?
H4 Zr3 Zr2 69.5(42) . . ?
H3 Zr3 Zr2 32.3(30) . . ?
H1 Zr3 Zr2 82.1(39) 13_556 . ?
Cl9 Zr3 Zr2 136.85(15) . . ?
Cl4 Zr3 Zr2 91.15(12) . . ?
Cl2 Zr3 Zr2 137.52(11) 13_556 . ?
Cl7 Zr3 Zr2 90.72(10) 13_556 . ?
Cl5 Zr3 Zr2 47.83(10) . . ?
Zr1 Zr3 Zr2 60.22(4) 13_556 . y
Zr2 Zr3 Zr2 90.20(5) 13_556 . y
H2 H1 H3 70.5(100) . . ?
H2 H1 H4 59.3(92) . 13_556 ?
H3 H1 H4 75.4(93) . 13_556 ?
H2 H1 Zr2 131.3(100) . . ?
H3 H1 Zr2 82.1(81) . . ?
H4 H1 Zr2 75.5(87) 13_556 . ?
H2 H1 Zr1 67.6(92) . . ?
H3 H1 Zr1 62.1(66) . . ?
H4 H1 Zr1 120.2(100) 13_556 . ?
Zr2 H1 Zr1 132(8) . . y
H2 H1 Zr3 45.5(76) . 13_556 ?
H3 H1 Zr3 113.1(96) . 13_556 ?
H4 H1 Zr3 58.6(74) 13_556 13_556 ?
Zr2 H1 Zr3 123(8) . 13_556 y
Zr1 H1 Zr3 101(6) . 13_556 y
H2 H1 H3 28.6(74) . 13_556 ?
H3 H1 H3 64.2(80) . 13_556 ?
H4 H1 H3 31.7(67) 13_556 13_556 ?
Zr2 H1 H3 103.1(73) . 13_556 ?
Zr1 H1 H3 89.9(64) . 13_556 ?
Zr3 H1 H3 50.9(42) 13_556 13_556 ?
H2 H1 H2 57.2(99) . 13_556 ?
H3 H1 H2 31.2(57) . 13_556 ?
H4 H1 H2 44.3(71) 13_556 13_556 ?
Zr2 H1 H2 78.5(62) . 13_556 ?
Zr1 H1 H2 84.9(59) . 13_556 ?
Zr3 H1 H2 89.0(67) 13_556 13_556 ?
H3 H1 H2 38.3(47) 13_556 13_556 ?
H2 H1 H4 42.5(79) . . ?
H3 H1 H4 28.9(60) . . ?
H4 H1 H4 69.7(94) 13_556 . ?
Zr2 H1 H4 107.4(79) . . ?
Zr1 H1 H4 52.6(48) . . ?
Zr3 H1 H4 87.4(63) 13_556 . ?
H3 H1 H4 45.4(50) 13_556 . ?
H2 H1 H4 33.6(44) 13_556 . ?
H2 H1 H1 38.6(72) . 13_556 ?
H3 H1 H1 40.4(56) . 13_556 ?
H4 H1 H1 43.5(67) 13_556 13_556 ?
Zr2 H1 H1 95.8(74) . 13_556 ?
Zr1 H1 H1 77.8(60) . 13_556 ?
Zr3 H1 H1 73.8(57) 13_556 13_556 ?
H3 H1 H1 23.7(34) 13_556 13_556 ?
H2 H1 H1 18.6(35) 13_556 13_556 ?
H4 H1 H1 26.1(40) . 13_556 ?
H1 H2 H3 126.2(100) . 13_556 ?
H1 H2 H4 71.0(100) . 13_556 ?
H3 H2 H4 56.5(80) 13_556 13_556 ?
H1 H2 H3 61.4(88) . . ?
H3 H2 H3 93.4(99) 13_556 . ?
H4 H2 H3 76.2(91) 13_556 . ?
H1 H2 Zr3 101.4(100) . 13_556 ?
H3 H2 Zr3 81.1(78) 13_556 13_556 ?
H4 H2 Zr3 79.5(89) 13_556 13_556 ?
H3 H2 Zr3 153.8(94) . 13_556 ?
H1 H2 H4 108.1(100) . . ?
H3 H2 H4 71.7(84) 13_556 . ?
H4 H2 H4 98.4(100) 13_556 . ?
H3 H2 H4 47.4(61) . . ?
Zr3 H2 H4 148.0(97) 13_556 . ?
H1 H2 Zr1 77.4(94) . . ?
H3 H2 Zr1 136.0(91) 13_556 . ?
H4 H2 Zr1 137.6(100) 13_556 . ?
H3 H2 Zr1 64.0(62) . . ?
Zr3 H2 Zr1 135(7) 13_556 . y
H4 H2 Zr1 65.3(64) . . ?
H1 H2 H2 92.1(100) . 13_556 ?
H3 H2 H2 50.2(72) 13_556 13_556 ?
H4 H2 H2 55.8(83) 13_556 13_556 ?
H3 H2 H2 43.2(59) . 13_556 ?
Zr3 H2 H2 125.8(100) 13_556 13_556 ?
H4 H2 H2 42.6(62) . 13_556 ?
Zr1 H2 H2 99.0(81) . 13_556 ?
H4 H3 H1 118.9(100) . . ?
H4 H3 H2 71.7(87) . . ?
H1 H3 H2 48.1(68) . . ?
H4 H3 H4 95.2(99) . 13_556 ?
H1 H3 H4 54.1(72) . 13_556 ?
H2 H3 H4 47.6(62) . 13_556 ?
H4 H3 Zr1 74.0(79) . . ?
H1 H3 Zr1 75.7(71) . . ?
H2 H3 Zr1 69.0(63) . . ?
H4 H3 Zr1 115.1(69) 13_556 . ?
H4 H3 Zr3 68.9(77) . . ?
H1 H3 Zr3 164.8(87) . . ?
H2 H3 Zr3 134.2(90) . . ?
H4 H3 Zr3 114.4(68) 13_556 . ?
Zr1 H3 Zr3 119(5) . . y
H4 H3 Zr2 154.3(97) . . ?
H1 H3 Zr2 51.2(68) . . ?
H2 H3 Zr2 91.2(67) . . ?
H4 H3 Zr2 59.4(61) 13_556 . ?
Zr1 H3 Zr2 118(5) . . y
Zr3 H3 Zr2 116(5) . . y
H4 H3 H3 57.6(76) . 13_556 ?
H1 H3 H3 78.4(83) . 13_556 ?
H2 H3 H3 40.2(60) . 13_556 ?
H4 H3 H3 37.5(53) 13_556 13_556 ?
Zr1 H3 H3 101.0(67) . 13_556 ?
Zr3 H3 H3 97.4(69) . 13_556 ?
Zr2 H3 H3 96.8(63) . 13_556 ?
H3 H4 H2 60.9(82) . . ?
H3 H4 Zr2 149.0(100) . 13_556 ?
H2 H4 Zr2 92.6(74) . 13_556 ?
H3 H4 Zr3 71.6(79) . . ?
H2 H4 Zr3 127.2(100) . . ?
Zr2 H4 Zr3 122(7) 13_556 . y
H3 H4 Zr1 66.9(76) . . ?
H2 H4 Zr1 64.5(65) . . ?
Zr2 H4 Zr1 118(7) 13_556 . y
Zr3 H4 Zr1 117(7) . . y
H3 H4 H4 50.8(74) . 13_556 ?
H2 H4 H4 35.9(58) . 13_556 ?
Zr2 H4 H4 98.3(83) 13_556 13_556 ?
Zr3 H4 H4 95.8(88) . 13_556 ?
Zr1 H4 H4 92.8(79) . 13_556 ?
H3 H4 H1 32.2(65) . . ?
H2 H4 H1 29.4(52) . . ?
Zr2 H4 H1 121.8(73) 13_556 . ?
Zr3 H4 H1 102.8(70) . . ?
Zr1 H4 H1 56.4(52) . . ?
H4 H4 H1 37.7(51) 13_556 . ?
Zr2 Cl1 Zr1 84.9(1) 13_556 . y
Zr2 Cl2 Zr3 85.2(1) . 13_556 y
Zr1 Cl3 Zr2 85.0(1) . . y
Zr3 Cl4 Zr1 86.0(1) . . y
Zr3 Cl5 Zr2 84.6(1) . . y
Zr1 Cl7 Zr3 85.1(1) . 13_556 y
H12 Zr11 H11 41.3(46) 2_545 . ?
H12 Zr11 H12 57.6(64) 2_545 . ?
H11 Zr11 H12 39.7(44) . . ?
H12 Zr11 H12 42.4(45) 2_545 15_446 ?
H11 Zr11 H12 61.3(59) . 15_446 ?
H12 Zr11 H12 41.0(47) . 15_446 ?
H12 Zr11 Cl13 151.7(34) 2_545 . ?
H11 Zr11 Cl13 147.1(61) . . ?
H12 Zr11 Cl13 150.4(30) . . ?
H12 Zr11 Cl13 151.5(29) 15_446 . ?
H12 Zr11 Cl11 71.9(38) 2_545 . ?
H11 Zr11 Cl11 68.9(42) . . ?
H12 Zr11 Cl11 108.6(37) . . ?
H12 Zr11 Cl11 114.3(40) 15_446 . ?
Cl13 Zr11 Cl11 87.8(2) . . ?
H12 Zr11 Cl12 113.2(38) 2_545 . ?
H11 Zr11 Cl12 114.9(39) . . ?
H12 Zr11 Cl12 75.2(37) . . ?
H12 Zr11 Cl12 70.8(40) 15_446 . ?
Cl13 Zr11 Cl12 87.3(2) . . ?
Cl11 Zr11 Cl12 174.87(15) . . ?
H12 Zr11 Cl12 73.3(39) 2_545 15_446 ?
H11 Zr11 Cl12 114.4(38) . 15_446 ?
H12 Zr11 Cl12 115.6(32) . 15_446 ?
H12 Zr11 Cl12 74.8(43) 15_446 15_446 ?
Cl13 Zr11 Cl12 87.8(2) . 15_446 ?
Cl11 Zr11 Cl12 90.7(2) . 15_446 ?
Cl12 Zr11 Cl12 90.63(5) . 15_446 ?
H12 Zr11 Cl11 109.8(39) 2_545 3_655 ?
H11 Zr11 Cl11 68.5(41) . 3_655 ?
H12 Zr11 Cl11 69.3(32) . 3_655 ?
H12 Zr11 Cl11 110.2(43) 15_446 3_655 ?
Cl13 Zr11 Cl11 87.8(2) . 3_655 ?
Cl11 Zr11 Cl11 86.6(2) . 3_655 ?
Cl12 Zr11 Cl11 91.7(2) . 3_655 ?
Cl12 Zr11 Cl11 175.0(2) 15_446 3_655 ?
H12 Zr11 Zr11 68.5(36) 2_545 14_556 ?
H11 Zr11 Zr11 70.7(52) . 14_556 ?
H12 Zr11 Zr11 33.9(38) . 14_556 ?
H12 Zr11 Zr11 28.6(48) 15_446 14_556 ?
Cl13 Zr11 Zr11 134.97(14) . 14_556 ?
Cl11 Zr11 Zr11 137.14(10) . 14_556 ?
Cl12 Zr11 Zr11 47.70(11) . 14_556 ?
Cl12 Zr11 Zr11 92.99(12) 15_446 14_556 ?
Cl11 Zr11 Zr11 91.88(10) 3_655 14_556 ?
H12 Zr11 Zr11 31.6(41) 2_545 15_446 ?
H11 Zr11 Zr11 70.7(52) . 15_446 ?
H12 Zr11 Zr11 70.2(30) . 15_446 ?
H12 Zr11 Zr11 33.5(49) 15_446 15_446 ?
Cl13 Zr11 Zr11 135.41(15) . 15_446 ?
Cl11 Zr11 Zr11 92.19(10) . 15_446 ?
Cl12 Zr11 Zr11 92.37(12) . 15_446 ?
Cl12 Zr11 Zr11 47.56(11) 15_446 15_446 ?
Cl11 Zr11 Zr11 136.72(10) 3_655 15_446 ?
Zr11 Zr11 Zr11 60.91(6) 14_556 15_446 y
H12 Zr11 Zr11 66.9(37) 2_545 3_655 ?
H11 Zr11 Zr11 30.1(5) . 3_655 ?
H12 Zr11 Zr11 26.9(36) . 3_655 ?
H12 Zr11 Zr11 66.2(37) 15_446 3_655 ?
Cl13 Zr11 Zr11 134.59(15) . 3_655 ?
Cl11 Zr11 Zr11 90.36(10) . 3_655 ?
Cl12 Zr11 Zr11 91.99(13) . 3_655 ?
Cl12 Zr11 Zr11 137.56(11) 15_446 3_655 ?
Cl11 Zr11 Zr11 46.79(10) 3_655 3_655 ?
Zr11 Zr11 Zr11 59.54(3) 14_556 3_655 y
Zr11 Zr11 Zr11 90.0 15_446 3_655 y
H12 H11 Zr11 71.8(73) . . ?
H12 H11 Zr11 64.8(70) . 3_655 ?
Zr11 H11 Zr11 120(1) . 3_655 y
H12 H11 Zr11 145.3(100) . 2_545 ?
Zr11 H11 Zr11 120(1) . 2_545 y
Zr11 H11 Zr11 120(1) 3_655 2_545 y
H12 H11 H12 43.7(65) . 15_446 ?
Zr11 H11 H12 60.8(36) . 15_446 ?
Zr11 H11 H12 105.4(84) 3_655 15_446 ?
Zr11 H11 H12 109.9(88) 2_545 15_446 ?
H11 H12 H12 94.9(89) . 15_446 ?
H11 H12 Zr11 74.0(67) . 3_655 ?
H12 H12 Zr11 154.3(91) 15_446 3_655 ?
H11 H12 Zr11 68.5(64) . . ?
H12 H12 Zr11 70.2(75) 15_446 . ?
Zr11 H12 Zr11 124(6) 3_655 . y
H11 H12 Zr11 152.6(100) . 14_556 ?
H12 H12 Zr11 62.1(97) 15_446 14_556 ?
Zr11 H12 Zr11 120(8) 3_655 14_556 y
Zr11 H12 Zr11 113(8) . 14_556 y
Zr11 Cl11 Zr11 86.0(1) . 2_545 y
Zr11 Cl12 Zr11 84.7(1) . 14_556 y
C131 P1 C141 108.0(8) . . ?
C131 P1 C111 109.2(7) . . ?
C141 P1 C111 110.3(8) . . ?
C131 P1 C121 110.7(8) . . ?
C141 P1 C121 110.9(8) . . ?
C111 P1 C121 107.6(7) . . ?
C112 C111 C116 120.4(15) . . ?
C112 C111 P1 119.1(14) . . ?
C116 C111 P1 120.5(15) . . ?
C113 C112 C111 118.5(16) . . ?
C112 C113 C114 123.7(19) . . ?
C115 C114 C113 117.0(18) . . ?
C114 C115 C116 122.2(18) . . ?
C111 C116 C115 118.2(15) . . ?
C122 C121 C126 119.8(14) . . ?
C122 C121 P1 121.3(13) . . ?
C126 C121 P1 118.8(14) . . ?
C121 C122 C123 118.3(15) . . ?
C124 C123 C122 119.5(16) . . ?
C125 C124 C123 121.1(18) . . ?
C124 C125 C126 121.2(18) . . ?
C125 C126 C121 119.8(16) . . ?
C132 C131 C136 115.9(15) . . ?
C132 C131 P1 122.0(14) . . ?
C136 C131 P1 122.1(14) . . ?
C131 C132 C133 122.9(18) . . ?
C134 C133 C132 119.0(20) . . ?
C133 C134 C135 121.8(19) . . ?
C136 C135 C134 116.9(17) . . ?
C135 C136 C131 123.4(15) . . ?
C146 C141 C142 117.8(17) . . ?
C146 C141 P1 124.0(16) . . ?
C142 C141 P1 118.1(15) . . ?
C141 C142 C143 119.8(17) . . ?
C144 C143 C142 119.3(18) . . ?
C143 C144 C145 122.8(19) . 14_556 ?
C144 C145 C146 116.7(20) 15_446 15_446 ?
C141 C146 C145 123.4(20) . 14_556 ?
C221 P2 C221 108.9(6) 3 . ?
C221 P2 C221 108.9(6) 3 2 ?
C221 P2 C221 108.9(6) . 2 ?
C221 P2 C211 110.1(5) 3 . ?
C221 P2 C211 110.1(5) . . ?
C221 P2 C211 110.1(5) 2 . ?
C212 C211 C212 99.0(21) 2 . ?
C212 C211 C212 99.0(21) 2 3 ?
C212 C211 C212 99.0(21) . 3 ?
C212 C211 P2 118.6(16) 2 . ?
C212 C211 P2 118.6(16) . . ?
C212 C211 P2 118.6(16) 3 . ?
C211 C212 C213 119.4(29) . . ?
C214 C213 C212 115.7(35) . . ?
C213 C214 C213 101.4(28) 2 3 ?
C213 C214 C213 101.4(28) 2 . ?
C213 C214 C213 101.4(28) 3 . ?
C222 C221 C226 115.6(15) . . ?
C222 C221 P2 120.2(15) . . ?
C226 C221 P2 124.2(14) . . ?
C221 C222 C223 123.3(18) . . ?
C224 C223 C222 119.7(21) . . ?
C223 C224 C225 120.8(21) . . ?
C224 C225 C226 118.5(18) . . ?
C221 C226 C225 121.9(16) . . ?

loop_
_geom_bond_atom_site_label_1
_geom_bond_atom_site_label_2
_geom_bond_distance
_geom_bond_site_symmetry_2
_geom_bond_publ_flag
Zr1 H3 2.0(1) . y
Zr1 H2 2.01(1) . y
Zr1 H4 2.1(1) . y
Zr1 H1 2.2(1) . y
Zr1 Cl8 2.430(4) . y
Zr1 Cl7 2.545(4) . y
Zr1 Cl4 2.546(4) . y
Zr1 Cl3 2.557(4) . y
Zr1 Cl1 2.568(4) . y
Zr1 Zr3 3.451(2) 13_556 y
Zr1 Zr2 3.464(2) 13_556 y
Zr1 Zr2 3.465(2) . y
Zr2 H1 1.6(1) . y
Zr2 H4 2.0(1) 13_556 y
Zr2 H3 2.0(1) . y
Zr2 Cl6 2.436(4) . y
Zr2 Cl2 2.551(4) . y
Zr2 Cl1 2.565(4) 13_556 y
Zr2 Cl3 2.569(4) . y
Zr2 Cl5 2.571(4) . y
Zr2 Zr3 3.453(2) 13_556 y
Zr2 Zr3 3.454(2) . y
Zr2 Zr1 3.464(2) 13_556 y
Zr3 H2 1.7(1) 13_556 y
Zr3 H4 2.0(1) . y
Zr3 H3 2.0(1) . y
Zr3 H1 2.3(1) 13_556 y
Zr3 Cl9 2.414(5) . y
Zr3 Cl4 2.534(5) . y
Zr3 Cl2 2.552(4) 13_556 y
Zr3 Cl7 2.560(4) 13_556 y
Zr3 Cl5 2.561(4) . y
Zr3 Zr1 3.451(2) 13_556 y
Zr3 Zr2 3.453(2) 13_556 y
H1 H2 1.3(2) . y
H1 H3 1.5(2) . y
H1 H4 1.6(2) 13_556 y
H1 Zr3 2.29(15) 13_556 ?
H1 H3 2.4(2) 13_556 y
H1 H2 2.5(2) 13_556 y
H1 H4 2.5(2) . y
H1 H1 3.4(3) 13_556 y
H2 H3 1.4(1) 13_556 y
H2 H4 1.4(2) 13_556 y
H2 H3 1.6(1) . y
H2 Zr3 1.7(1) 13_556 y
H2 H4 1.7(2) . y
H2 H2 2.1(2) 13_556 y
H3 H4 1.4(1) . y
H3 H4 1.9(2) 13_556 y
H3 H3 2.2(2) 13_556 y
H4 Zr2 1.96(15) 13_556 ?
H4 H4 2.4(3) 13_556 y
Cl1 Zr2 2.566(4) 13_556 ?
Cl2 Zr3 2.552(4) 13_556 ?
Cl7 Zr3 2.560(4) 13_556 ?
Zr11 H12 1.9(1) 2_545 y
Zr11 H11 2.02(1) . y
Zr11 H12 2.1(1) . y
Zr11 H12 2.1(1) 15_446 y
Zr11 Cl13 2.427(5) . y
Zr11 Cl11 2.549(4) . y
Zr11 Cl12 2.551(5) . y
Zr11 Cl12 2.556(5) 15_446 y
Zr11 Cl11 2.567(4) 3_655 y
Zr11 Zr11 3.442(3) 14_556 y
Zr11 Zr11 3.442(3) 15_446 y
Zr11 Zr11 3.489(3) 3_655 y
H11 H12 1.4(1) . y
H11 Zr11 2.016(10) 3_655 ?
H11 Zr11 2.016(10) 2_545 ?
H11 H12 2.1(2) 15_446 y
H12 H12 1.4(2) 15_446 y
H12 Zr11 1.90(16) 3_655 ?
H12 Zr11 2.08(12) 14_556 ?
Cl11 Zr11 2.567(4) 2_545 ?
Cl12 Zr11 2.556(5) 14_556 ?
P1 C131 1.75(2) . ?
P1 C141 1.77(2) . ?
P1 C111 1.789(15) . ?
P1 C121 1.802(15) . ?
C111 C112 1.39(2) . ?
C111 C116 1.39(2) . ?
C112 C113 1.34(2) . ?
C113 C114 1.39(2) . ?
C114 C115 1.35(2) . ?
C115 C116 1.40(2) . ?
C121 C122 1.35(2) . ?
C121 C126 1.38(2) . ?
C122 C123 1.40(2) . ?
C123 C124 1.36(2) . ?
C124 C125 1.30(2) . ?
C125 C126 1.35(2) . ?
C131 C132 1.37(2) . ?
C131 C136 1.39(2) . ?
C132 C133 1.38(2) . ?
C133 C134 1.35(2) . ?
C134 C135 1.39(2) . ?
C135 C136 1.38(2) . ?
C141 C146 1.32(2) . ?
C141 C142 1.37(2) . ?
C142 C143 1.41(2) . ?
C143 C144 1.29(2) . ?
C144 C145 1.37(2) 14_556 ?
C145 C144 1.37(2) 15_446 ?
C145 C146 1.38(2) 15_446 ?
C146 C145 1.38(2) 14_556 ?
P2 C221 1.763(15) 3 ?
P2 C221 1.763(15) . ?
P2 C221 1.763(15) 2 ?
P2 C211 1.80(3) . ?
C211 C212 1.36(3) 2 ?
C211 C212 1.36(3) . ?
C211 C212 1.36(3) 3 ?
C212 C213 1.47(4) . ?
C213 C214 1.37(3) . ?
C214 C213 1.37(3) 2 ?
C214 C213 1.37(3) 3 ?
C221 C222 1.35(2) . ?
C221 C226 1.36(2) . ?
C222 C223 1.37(2) . ?
C223 C224 1.31(2) . ?
C224 C225 1.36(2) . ?
C225 C226 1.40(2) . ?
